data_2223836
loop_
_publ_author_name
'Dobrza\'nska, Liliana'

_publ_section_title
;<i>catena</i>-Poly[[zinc(II)-bis[\m-1,3-bis(imidazol-1-ylmethyl)benzene-\k^2^<i>N</i>^3^:<i>N</i>^3'^]]
 dinitrate methanol solvate]
;
_journal_coeditor_code HG2574
_journal_issue 11
_journal_name_full 'Acta Crystallographica Section E'
_journal_page_first m1326
_journal_page_last m1327
_journal_paper_doi 10.1107/S1600536809040203
_journal_volume 65
_journal_year 2009
_chemical_formula_iupac '[Zn (C14 H14 N4)2] (N O3)2, C H4 O'
_chemical_formula_moiety 'C28 H28 N8 Zn 2-, 2(N O3 -), C H4 O'
_chemical_formula_sum 'C29 H32 N10 O7 Zn'
_chemical_formula_weight 698.02
_chemical_name_systematic
;
<i>catena</i>-Poly[[zinc(II)-bis[\m-1,3-bis(imidazol-1-ylmethyl)benzene-
\k^2^<i>N</i>^3^:<i>N</i>^3'^]] dinitrate methanol solvate]
;
_space_group_IT_number 2
_symmetry_cell_setting triclinic
_symmetry_space_group_name_Hall '-P 1'
_symmetry_space_group_name_H-M 'P -1'
_atom_sites_solution_hydrogens geom
_atom_sites_solution_primary direct
_atom_sites_solution_secondary difmap
_audit_creation_method SHELXL-97
_cell_angle_alpha 68.798(4)
_cell_angle_beta 83.167(4)
_cell_angle_gamma 87.476(4)
_cell_formula_units_Z 2
_cell_length_a 9.880(2)
_cell_length_b 12.711(3)
_cell_length_c 13.127(3)
_cell_measurement_reflns_used 2070
_cell_measurement_temperature 100(2)
_cell_measurement_theta_max 22.544
_cell_measurement_theta_min 2.694
_cell_volume 1526.0(6)
_computing_cell_refinement 'SAINT (Bruker, 2002)'
_computing_data_collection 'SMART (Bruker, 2001)'
_computing_data_reduction 'SAINT (Bruker, 2002)'
_computing_molecular_graphics 'X-SEED (Barbour 2001)'
_computing_publication_material 'SHELXL97 (Sheldrick, 2008)'
_computing_structure_refinement 'SHELXL97 (Sheldrick, 2008)'
_computing_structure_solution 'SHELXS97 (Sheldrick, 2008)'
_diffrn_ambient_temperature 100(2)
_diffrn_measured_fraction_theta_full 0.991
_diffrn_measured_fraction_theta_max 0.929
_diffrn_measurement_device_type 'Bruker APEX CCD area-detector'
_diffrn_measurement_method \w
_diffrn_radiation_monochromator graphite
_diffrn_radiation_source 'fine-focus sealed tube'
_diffrn_radiation_type MoK\a
_diffrn_radiation_wavelength 0.71073
_diffrn_reflns_av_R_equivalents 0.0632
_diffrn_reflns_av_sigmaI/netI 0.0963
_diffrn_reflns_limit_h_max 13
_diffrn_reflns_limit_h_min -12
_diffrn_reflns_limit_k_max 16
_diffrn_reflns_limit_k_min -16
_diffrn_reflns_limit_l_max 16
_diffrn_reflns_limit_l_min -17
_diffrn_reflns_number 17638
_diffrn_reflns_theta_full 26.50
_diffrn_reflns_theta_max 28.29
_diffrn_reflns_theta_min 1.67
_exptl_absorpt_coefficient_mu 0.870
_exptl_absorpt_correction_T_max 0.9181
_exptl_absorpt_correction_T_min 0.8384
_exptl_absorpt_correction_type multi-scan
_exptl_absorpt_process_details '(SADABS; Sheldrick, 1997)'
_exptl_crystal_colour colorless
_exptl_crystal_density_diffrn 1.519
_exptl_crystal_density_method 'not measured'
_exptl_crystal_description needle
_exptl_crystal_F_000 724
_exptl_crystal_size_max 0.21
_exptl_crystal_size_mid 0.10
_exptl_crystal_size_min 0.10
_refine_diff_density_max 0.650
_refine_diff_density_min -0.708
_refine_ls_extinction_method none
_refine_ls_goodness_of_fit_ref 1.076
_refine_ls_hydrogen_treatment constr
_refine_ls_matrix_type full
_refine_ls_number_parameters 426
_refine_ls_number_reflns 7036
_refine_ls_number_restraints 0
_refine_ls_restrained_S_all 1.076
_refine_ls_R_factor_all 0.0929
_refine_ls_R_factor_gt 0.0556
_refine_ls_shift/su_max 0.000
_refine_ls_shift/su_mean 0.000
_refine_ls_structure_factor_coef Fsqd
_refine_ls_weighting_details 'calc w=1/[\s^2^(Fo^2^)+(0.0416P)^2^] where P=(Fo^2^+2Fc^2^)/3'
_refine_ls_weighting_scheme calc
_refine_ls_wR_factor_gt 0.1011
_refine_ls_wR_factor_ref 0.1212
_reflns_number_gt 4891
_reflns_number_total 7036
_reflns_threshold_expression I>2\s(I)
_cod_data_source_file hg2574.cif
_cod_data_source_block I
_cod_depositor_comments
;
The following automatic conversions were performed:
'_geom_bond_publ_flag' value 'Y' changed to 'y' according to
'/home/saulius/struct/CIF-dictionaries/cif_core.dic' dictionary named
'cif_core.dic' version 2.4.1 from 2010-06-29 (4
times).

'_geom_angle_publ_flag' value 'Y' changed to 'y' according to
'/home/saulius/struct/CIF-dictionaries/cif_core.dic' dictionary named
'cif_core.dic' version 2.4.1 from 2010-06-29 (6 times).

Automatic conversion script
Id: cif_fix_enum 1527 2010-12-29 10:47:43Z saulius 

The following automatic conversions were performed:

'_geom_bond_publ_flag' value 'Y' changed to 'y' according to
/home/saulius/struct/CIF-dictionaries/cif_core.dic dictionary named
'cif_core.dic' version 2.4.1 from 2010-06-29 (4
times).

'_geom_angle_publ_flag' value 'Y' changed to 'y' according
to /home/saulius/struct/CIF-dictionaries/cif_core.dic dictionary
named 'cif_core.dic' version 2.4.1 from 2010-06-29 (6 times).

Automatic conversion script
Id: cif_fix_values 1715 2011-07-08 13:25:40Z adriana 
;
_cod_database_code 2223836
_cod_database_fobs_code 2223836

loop_
_symmetry_equiv_pos_as_xyz
'x, y, z'
'-x, -y, -z'

loop_
_atom_site_type_symbol
_atom_site_label
_atom_site_fract_x
_atom_site_fract_y
_atom_site_fract_z
_atom_site_U_iso_or_equiv
_atom_site_adp_type
_atom_site_calc_flag
_atom_site_refinement_flags
_atom_site_occupancy
_atom_site_disorder_assembly
_atom_site_disorder_group
Zn Zn1 0.43395(4) 0.12561(3) 0.25919(3) 0.01622(12) Uani d . 1 . .
N N1 0.3848(3) 0.2295(2) 0.1144(2) 0.0172(6) Uani d . 1 . .
C C2 0.2852(3) 0.2180(3) 0.0597(3) 0.0180(7) Uani d . 1 . .
H H2 0.2209 0.1582 0.0862 0.022 Uiso calc R 1 . .
N N3 0.2878(3) 0.3026(2) -0.0382(2) 0.0176(6) Uani d . 1 . .
C C4 0.3955(3) 0.3723(3) -0.0473(3) 0.0200(8) Uani d . 1 . .
H H4 0.4232 0.4385 -0.1081 0.024 Uiso calc R 1 . .
C C5 0.4534(3) 0.3278(3) 0.0471(3) 0.0203(8) Uani d . 1 . .
H H5 0.5292 0.3587 0.0649 0.024 Uiso calc R 1 . .
C C6 0.1934(3) 0.3149(3) -0.1206(3) 0.0192(7) Uani d . 1 . .
H H6A 0.1495 0.2411 -0.1038 0.023 Uiso calc R 1 . .
H H6B 0.2467 0.3349 -0.1938 0.023 Uiso calc R 1 . .
C C7 0.0831(3) 0.4031(3) -0.1262(2) 0.0175(7) Uani d . 1 . .
C C8 -0.0524(3) 0.3711(3) -0.1108(3) 0.0201(8) Uani d . 1 . .
H H8 -0.0750 0.2939 -0.0912 0.024 Uiso calc R 1 . .
C C9 -0.1554(3) 0.4517(3) -0.1239(3) 0.0225(8) Uani d . 1 . .
H H9 -0.2480 0.4291 -0.1134 0.027 Uiso calc R 1 . .
C C10 -0.1240(3) 0.5641(3) -0.1520(3) 0.0206(8) Uani d . 1 . .
H H10 -0.1949 0.6186 -0.1616 0.025 Uiso calc R 1 . .
C C11 0.0113(3) 0.5976(3) -0.1663(3) 0.0181(7) Uani d . 1 . .
C C12 0.1146(3) 0.5170(3) -0.1536(3) 0.0167(7) Uani d . 1 . .
H H12 0.2072 0.5395 -0.1635 0.020 Uiso calc R 1 . .
C C13 0.0391(3) 0.7214(3) -0.1923(3) 0.0219(8) Uani d . 1 . .
H H13A -0.0297 0.7668 -0.2391 0.026 Uiso calc R 1 . .
H H13B 0.0268 0.7363 -0.1227 0.026 Uiso calc R 1 . .
N N14 0.1753(3) 0.7599(2) -0.2481(2) 0.0188(6) Uani d . 1 . .
C C15 0.2255(3) 0.7660(3) -0.3530(3) 0.0205(8) Uani d . 1 . .
H H15 0.1792 0.7456 -0.4026 0.025 Uiso calc R 1 . .
C C16 0.3531(3) 0.8065(3) -0.3707(3) 0.0204(8) Uani d . 1 . .
H H16 0.4130 0.8197 -0.4363 0.025 Uiso calc R 1 . .
N N17 0.3835(3) 0.8258(2) -0.2793(2) 0.0169(6) Uani d . 1 . .
C C18 0.2732(3) 0.7968(3) -0.2072(3) 0.0169(7) Uani d . 1 . .
H H18 0.2649 0.8017 -0.1362 0.020 Uiso calc R 1 . .
N N19 0.2938(3) 0.1338(2) 0.3779(2) 0.0176(6) Uani d . 1 . .
C C20 0.2854(3) 0.2185(3) 0.4147(3) 0.0198(8) Uani d . 1 . .
H H20 0.3369 0.2862 0.3822 0.024 Uiso calc R 1 . .
N N21 0.1943(3) 0.1956(2) 0.5041(2) 0.0167(6) Uani d . 1 . .
C C22 0.1401(3) 0.0908(3) 0.5265(3) 0.0202(8) Uani d . 1 . .
H H22 0.0735 0.0522 0.5852 0.024 Uiso calc R 1 . .
C C23 0.2015(3) 0.0539(3) 0.4475(3) 0.0196(7) Uani d . 1 . .
H H23 0.1837 -0.0161 0.4411 0.024 Uiso calc R 1 . .
C C24 0.1613(3) 0.2702(3) 0.5671(3) 0.0190(7) Uani d . 1 . .
H H24A 0.2286 0.3324 0.5423 0.023 Uiso calc R 1 . .
H H24B 0.1679 0.2270 0.6460 0.023 Uiso calc R 1 . .
C C25 0.0206(3) 0.3190(3) 0.5531(3) 0.0162(7) Uani d . 1 . .
C C26 -0.0099(3) 0.3968(3) 0.4524(3) 0.0178(7) Uani d . 1 . .
H H26 0.0578 0.4180 0.3909 0.021 Uiso calc R 1 . .
C C27 -0.1391(3) 0.4432(3) 0.4423(3) 0.0203(8) Uani d . 1 . .
H H27 -0.1592 0.4966 0.3735 0.024 Uiso calc R 1 . .
C C28 -0.2397(3) 0.4131(3) 0.5309(3) 0.0184(7) Uani d . 1 . .
H H28 -0.3283 0.4452 0.5229 0.022 Uiso calc R 1 . .
C C29 -0.2097(3) 0.3357(3) 0.6314(3) 0.0164(7) Uani d . 1 . .
C C30 -0.0793(3) 0.2889(3) 0.6421(3) 0.0172(7) Uani d . 1 . .
H H30 -0.0589 0.2359 0.7110 0.021 Uiso calc R 1 . .
C C31 -0.3188(3) 0.2959(3) 0.7283(3) 0.0196(8) Uani d . 1 . .
H H31A -0.2757 0.2690 0.7976 0.024 Uiso calc R 1 . .
H H31B -0.3799 0.3596 0.7286 0.024 Uiso calc R 1 . .
N N32 -0.3991(3) 0.2038(2) 0.7218(2) 0.0164(6) Uani d . 1 . .
C C33 -0.5207(3) 0.2139(3) 0.6789(3) 0.0208(8) Uani d . 1 . .
H H33 -0.5734 0.2806 0.6523 0.025 Uiso calc R 1 . .
C C34 -0.5507(3) 0.1099(3) 0.6821(3) 0.0209(8) Uani d . 1 . .
H H34 -0.6304 0.0907 0.6587 0.025 Uiso calc R 1 . .
N N35 -0.4477(3) 0.0362(2) 0.7246(2) 0.0161(6) Uani d . 1 . .
C C36 -0.3579(3) 0.0972(3) 0.7466(3) 0.0192(7) Uani d . 1 . .
H H36 -0.2749 0.0686 0.7763 0.023 Uiso calc R 1 . .
N N37 -0.0133(3) 0.0163(2) 0.1673(2) 0.0224(7) Uani d . 1 . .
O O38 0.0067(3) 0.0871(2) 0.07062(19) 0.0298(6) Uani d . 1 . .
O O39 -0.1117(3) -0.0482(2) 0.1936(2) 0.0395(7) Uani d . 1 . .
O O40 0.0674(2) 0.01307(19) 0.23517(19) 0.0248(6) Uani d . 1 . .
N N41 0.4830(3) 0.5500(2) -0.3360(2) 0.0205(6) Uani d . 1 . .
O O42 0.5282(2) 0.6026(2) -0.43384(19) 0.0270(6) Uani d . 1 . .
O O43 0.4038(2) 0.46743(19) -0.31273(19) 0.0266(6) Uani d . 1 . .
O O44 0.5162(3) 0.5791(2) -0.26093(19) 0.0345(7) Uani d . 1 . .
C C45 0.6595(4) 0.0513(3) 0.0162(3) 0.0327(9) Uani d . 1 . .
H H45A 0.6559 0.0261 0.0964 0.049 Uiso calc R 1 . .
H H45B 0.6676 -0.0144 -0.0065 0.049 Uiso calc R 1 . .
H H45C 0.5760 0.0929 -0.0074 0.049 Uiso calc R 1 . .
O O46 0.7728(3) 0.1219(2) -0.0325(2) 0.0484(8) Uani d . 1 . .
H H46 0.8413 0.0930 -0.0003 0.058 Uiso calc R 1 . .

loop_
_atom_site_aniso_label
_atom_site_aniso_U_11
_atom_site_aniso_U_22
_atom_site_aniso_U_33
_atom_site_aniso_U_12
_atom_site_aniso_U_13
_atom_site_aniso_U_23
Zn1 0.0157(2) 0.0134(2) 0.0171(2) -0.00014(15) -0.00078(15) -0.00285(16)
N1 0.0146(15) 0.0137(15) 0.0216(15) -0.0018(11) -0.0005(12) -0.0046(12)
C2 0.0216(18) 0.0119(17) 0.0161(17) -0.0010(14) 0.0006(14) -0.0003(14)
N3 0.0173(15) 0.0160(15) 0.0179(15) -0.0024(12) -0.0008(12) -0.0041(12)
C4 0.0194(18) 0.0161(18) 0.0201(18) -0.0039(14) -0.0003(15) -0.0013(15)
C5 0.0158(18) 0.0198(19) 0.0246(19) -0.0047(14) -0.0024(15) -0.0064(15)
C6 0.0249(19) 0.0137(17) 0.0191(18) -0.0034(14) -0.0049(15) -0.0051(14)
C7 0.0206(18) 0.0186(18) 0.0109(16) 0.0003(14) -0.0019(14) -0.0024(14)
C8 0.0243(19) 0.0181(18) 0.0185(18) -0.0061(15) -0.0018(15) -0.0067(15)
C9 0.0169(18) 0.028(2) 0.0231(19) -0.0066(15) -0.0003(15) -0.0096(16)
C10 0.0206(19) 0.0217(19) 0.0189(18) 0.0037(15) -0.0021(15) -0.0069(15)
C11 0.0202(18) 0.0156(17) 0.0175(18) -0.0029(14) 0.0015(14) -0.0054(14)
C12 0.0123(16) 0.0185(18) 0.0169(17) -0.0058(14) 0.0019(13) -0.0040(14)
C13 0.0152(18) 0.0197(19) 0.027(2) -0.0040(14) 0.0032(15) -0.0053(16)
N14 0.0172(15) 0.0155(15) 0.0228(16) -0.0005(12) -0.0008(12) -0.0061(12)
C15 0.026(2) 0.0167(18) 0.0176(18) -0.0014(15) 0.0008(15) -0.0063(15)
C16 0.0238(19) 0.0176(18) 0.0187(18) -0.0044(15) -0.0006(15) -0.0050(15)
N17 0.0167(15) 0.0140(14) 0.0187(15) -0.0013(12) -0.0017(12) -0.0044(12)
C18 0.0169(18) 0.0159(17) 0.0171(18) 0.0009(14) -0.0015(14) -0.0050(14)
N19 0.0164(15) 0.0132(14) 0.0206(15) -0.0011(12) -0.0018(12) -0.0031(12)
C20 0.0206(19) 0.0159(18) 0.0179(18) -0.0004(14) 0.0011(14) -0.0011(15)
N21 0.0141(14) 0.0157(15) 0.0197(15) 0.0008(11) -0.0010(12) -0.0060(12)
C22 0.0179(18) 0.0193(18) 0.0187(18) -0.0077(14) 0.0012(14) -0.0014(15)
C23 0.0218(19) 0.0141(17) 0.0211(18) -0.0037(14) -0.0029(15) -0.0034(14)
C24 0.0191(18) 0.0177(18) 0.0191(18) -0.0015(14) -0.0023(14) -0.0049(15)
C25 0.0194(18) 0.0141(17) 0.0184(18) -0.0009(14) -0.0020(14) -0.0096(14)
C26 0.0192(18) 0.0198(18) 0.0152(17) -0.0046(14) 0.0018(14) -0.0080(14)
C27 0.030(2) 0.0141(17) 0.0196(18) -0.0021(15) -0.0082(16) -0.0068(15)
C28 0.0182(18) 0.0129(17) 0.0263(19) 0.0018(14) -0.0081(15) -0.0079(15)
C29 0.0188(18) 0.0114(16) 0.0205(18) -0.0047(14) -0.0007(14) -0.0074(14)
C30 0.0204(18) 0.0150(17) 0.0166(17) 0.0024(14) -0.0046(14) -0.0055(14)
C31 0.0206(18) 0.0153(18) 0.0244(19) -0.0003(14) -0.0029(15) -0.0087(15)
N32 0.0135(14) 0.0112(14) 0.0207(15) 0.0005(11) 0.0000(11) -0.0018(12)
C33 0.0156(18) 0.0154(18) 0.029(2) 0.0008(14) -0.0051(15) -0.0037(15)
C34 0.0136(17) 0.0181(18) 0.028(2) 0.0016(14) -0.0071(15) -0.0035(15)
N35 0.0136(14) 0.0140(14) 0.0174(15) 0.0001(11) -0.0007(11) -0.0022(12)
C36 0.0176(18) 0.0168(18) 0.0218(18) 0.0023(14) -0.0037(14) -0.0049(15)
N37 0.0184(16) 0.0176(16) 0.0290(18) -0.0002(13) 0.0004(13) -0.0067(14)
O38 0.0385(16) 0.0260(14) 0.0173(13) -0.0122(12) -0.0016(11) 0.0024(11)
O39 0.0284(15) 0.0386(17) 0.0384(17) -0.0185(13) -0.0050(12) 0.0042(13)
O40 0.0211(13) 0.0266(14) 0.0258(14) 0.0013(11) -0.0074(11) -0.0069(11)
N41 0.0179(16) 0.0152(15) 0.0276(17) 0.0027(12) -0.0045(13) -0.0065(13)
O42 0.0277(14) 0.0302(15) 0.0194(13) -0.0086(11) 0.0036(11) -0.0052(11)
O43 0.0231(14) 0.0199(13) 0.0327(15) -0.0074(11) -0.0049(11) -0.0033(11)
O44 0.0516(18) 0.0274(15) 0.0214(14) -0.0173(13) -0.0071(13) -0.0023(12)
C45 0.028(2) 0.043(3) 0.030(2) -0.0095(19) 0.0003(17) -0.0171(19)
O46 0.0335(17) 0.0474(19) 0.0427(18) -0.0130(15) -0.0140(14) 0.0139(14)

loop_
_atom_type_symbol
_atom_type_description
_atom_type_scat_dispersion_real
_atom_type_scat_dispersion_imag
_atom_type_scat_source
C C 0.0033 0.0016 'International Tables Vol C Tables 4.2.6.8 and 6.1.1.4'
H H 0.0000 0.0000 'International Tables Vol C Tables 4.2.6.8 and 6.1.1.4'
N N 0.0061 0.0033 'International Tables Vol C Tables 4.2.6.8 and 6.1.1.4'
O O 0.0106 0.0060 'International Tables Vol C Tables 4.2.6.8 and 6.1.1.4'
Zn Zn 0.2839 1.4301 'International Tables Vol C Tables 4.2.6.8 and 6.1.1.4'

loop_
_geom_angle_atom_site_label_1
_geom_angle_atom_site_label_2
_geom_angle_atom_site_label_3
_geom_angle_site_symmetry_1
_geom_angle_site_symmetry_3
_geom_angle
_geom_angle_publ_flag
N1 Zn1 N19 . . 109.85(11) y
N1 Zn1 N35 . 2_556 114.88(11) y
N19 Zn1 N35 . 2_556 106.22(10) y
N1 Zn1 N17 . 2_665 107.39(10) y
N19 Zn1 N17 . 2_665 110.59(11) y
N35 Zn1 N17 2_556 2_665 107.91(11) y
C2 N1 C5 . . 105.9(3) ?
C2 N1 Zn1 . . 127.9(2) ?
C5 N1 Zn1 . . 126.2(2) ?
N1 C2 N3 . . 110.8(3) ?
N1 C2 H2 . . 124.6 ?
N3 C2 H2 . . 124.6 ?
C2 N3 C4 . . 107.7(3) ?
C2 N3 C6 . . 125.1(3) ?
C4 N3 C6 . . 127.2(3) ?
C5 C4 N3 . . 106.4(3) ?
C5 C4 H4 . . 126.8 ?
N3 C4 H4 . . 126.8 ?
C4 C5 N1 . . 109.3(3) ?
C4 C5 H5 . . 125.4 ?
N1 C5 H5 . . 125.4 ?
N3 C6 C7 . . 114.4(3) ?
N3 C6 H6A . . 108.7 ?
C7 C6 H6A . . 108.7 ?
N3 C6 H6B . . 108.7 ?
C7 C6 H6B . . 108.7 ?
H6A C6 H6B . . 107.6 ?
C8 C7 C12 . . 119.2(3) ?
C8 C7 C6 . . 119.0(3) ?
C12 C7 C6 . . 121.6(3) ?
C7 C8 C9 . . 120.2(3) ?
C7 C8 H8 . . 119.9 ?
C9 C8 H8 . . 119.9 ?
C10 C9 C8 . . 120.5(3) ?
C10 C9 H9 . . 119.7 ?
C8 C9 H9 . . 119.7 ?
C9 C10 C11 . . 120.1(3) ?
C9 C10 H10 . . 120.0 ?
C11 C10 H10 . . 120.0 ?
C10 C11 C12 . . 119.5(3) ?
C10 C11 C13 . . 117.6(3) ?
C12 C11 C13 . . 122.9(3) ?
C11 C12 C7 . . 120.5(3) ?
C11 C12 H12 . . 119.8 ?
C7 C12 H12 . . 119.8 ?
N14 C13 C11 . . 114.8(3) ?
N14 C13 H13A . . 108.6 ?
C11 C13 H13A . . 108.6 ?
N14 C13 H13B . . 108.6 ?
C11 C13 H13B . . 108.6 ?
H13A C13 H13B . . 107.6 ?
C18 N14 C15 . . 107.4(3) ?
C18 N14 C13 . . 126.2(3) ?
C15 N14 C13 . . 126.3(3) ?
C16 C15 N14 . . 106.2(3) ?
C16 C15 H15 . . 126.9 ?
N14 C15 H15 . . 126.9 ?
C15 C16 N17 . . 109.6(3) ?
C15 C16 H16 . . 125.2 ?
N17 C16 H16 . . 125.2 ?
C18 N17 C16 . . 106.0(3) ?
C18 N17 Zn1 . 2_665 128.5(2) ?
C16 N17 Zn1 . 2_665 125.3(2) ?
N17 C18 N14 . . 110.8(3) ?
N17 C18 H18 . . 124.6 ?
N14 C18 H18 . . 124.6 ?
C20 N19 C23 . . 105.7(3) ?
C20 N19 Zn1 . . 123.2(2) ?
C23 N19 Zn1 . . 130.5(2) ?
N19 C20 N21 . . 110.7(3) ?
N19 C20 H20 . . 124.6 ?
N21 C20 H20 . . 124.6 ?
C20 N21 C22 . . 108.1(3) ?
C20 N21 C24 . . 125.2(3) ?
C22 N21 C24 . . 126.7(3) ?
C23 C22 N21 . . 105.8(3) ?
C23 C22 H22 . . 127.1 ?
N21 C22 H22 . . 127.1 ?
C22 C23 N19 . . 109.6(3) ?
C22 C23 H23 . . 125.2 ?
N19 C23 H23 . . 125.2 ?
N21 C24 C25 . . 111.6(3) ?
N21 C24 H24A . . 109.3 ?
C25 C24 H24A . . 109.3 ?
N21 C24 H24B . . 109.3 ?
C25 C24 H24B . . 109.3 ?
H24A C24 H24B . . 108.0 ?
C30 C25 C26 . . 119.4(3) ?
C30 C25 C24 . . 119.7(3) ?
C26 C25 C24 . . 120.8(3) ?
C27 C26 C25 . . 119.8(3) ?
C27 C26 H26 . . 120.1 ?
C25 C26 H26 . . 120.1 ?
C26 C27 C28 . . 121.1(3) ?
C26 C27 H27 . . 119.5 ?
C28 C27 H27 . . 119.5 ?
C29 C28 C27 . . 119.3(3) ?
C29 C28 H28 . . 120.3 ?
C27 C28 H28 . . 120.3 ?
C28 C29 C30 . . 119.8(3) ?
C28 C29 C31 . . 120.9(3) ?
C30 C29 C31 . . 119.2(3) ?
C25 C30 C29 . . 120.6(3) ?
C25 C30 H30 . . 119.7 ?
C29 C30 H30 . . 119.7 ?
N32 C31 C29 . . 110.5(3) ?
N32 C31 H31A . . 109.6 ?
C29 C31 H31A . . 109.6 ?
N32 C31 H31B . . 109.6 ?
C29 C31 H31B . . 109.6 ?
H31A C31 H31B . . 108.1 ?
C36 N32 C33 . . 107.8(3) ?
C36 N32 C31 . . 125.1(3) ?
C33 N32 C31 . . 126.7(3) ?
C34 C33 N32 . . 106.2(3) ?
C34 C33 H33 . . 126.9 ?
N32 C33 H33 . . 126.9 ?
C33 C34 N35 . . 109.4(3) ?
C33 C34 H34 . . 125.3 ?
N35 C34 H34 . . 125.3 ?
C36 N35 C34 . . 105.5(3) ?
C36 N35 Zn1 . 2_556 127.8(2) ?
C34 N35 Zn1 . 2_556 126.6(2) ?
N35 C36 N32 . . 111.1(3) ?
N35 C36 H36 . . 124.4 ?
N32 C36 H36 . . 124.4 ?
O39 N37 O40 . . 121.2(3) ?
O39 N37 O38 . . 119.7(3) ?
O40 N37 O38 . . 119.2(3) ?
O42 N41 O44 . . 120.1(3) ?
O42 N41 O43 . . 120.1(3) ?
O44 N41 O43 . . 119.8(3) ?
O46 C45 H45A . . 109.5 ?
O46 C45 H45B . . 109.5 ?
H45A C45 H45B . . 109.5 ?
O46 C45 H45C . . 109.5 ?
H45A C45 H45C . . 109.5 ?
H45B C45 H45C . . 109.5 ?
C45 O46 H46 . . 109.5 ?

loop_
_geom_bond_atom_site_label_1
_geom_bond_atom_site_label_2
_geom_bond_site_symmetry_2
_geom_bond_distance
_geom_bond_publ_flag
Zn1 N1 . 1.985(3) y
Zn1 N19 . 1.986(3) y
Zn1 N35 2_556 1.989(3) y
Zn1 N17 2_665 2.009(3) y
N1 C2 . 1.327(4) ?
N1 C5 . 1.391(4) ?
C2 N3 . 1.342(4) ?
C2 H2 . 0.9500 ?
N3 C4 . 1.381(4) ?
N3 C6 . 1.473(4) ?
C4 C5 . 1.348(4) ?
C4 H4 . 0.9500 ?
C5 H5 . 0.9500 ?
C6 C7 . 1.517(4) ?
C6 H6A . 0.9900 ?
C6 H6B . 0.9900 ?
C7 C8 . 1.386(4) ?
C7 C12 . 1.400(4) ?
C8 C9 . 1.391(5) ?
C8 H8 . 0.9500 ?
C9 C10 . 1.380(4) ?
C9 H9 . 0.9500 ?
C10 C11 . 1.392(4) ?
C10 H10 . 0.9500 ?
C11 C12 . 1.394(4) ?
C11 C13 . 1.516(4) ?
C12 H12 . 0.9500 ?
C13 N14 . 1.467(4) ?
C13 H13A . 0.9900 ?
C13 H13B . 0.9900 ?
N14 C18 . 1.338(4) ?
N14 C15 . 1.383(4) ?
C15 C16 . 1.345(4) ?
C15 H15 . 0.9500 ?
C16 N17 . 1.377(4) ?
C16 H16 . 0.9500 ?
N17 C18 . 1.325(4) ?
N17 Zn1 2_665 2.009(3) ?
C18 H18 . 0.9500 ?
N19 C20 . 1.327(4) ?
N19 C23 . 1.382(4) ?
C20 N21 . 1.340(4) ?
C20 H20 . 0.9500 ?
N21 C22 . 1.375(4) ?
N21 C24 . 1.471(4) ?
C22 C23 . 1.357(5) ?
C22 H22 . 0.9500 ?
C23 H23 . 0.9500 ?
C24 C25 . 1.501(4) ?
C24 H24A . 0.9900 ?
C24 H24B . 0.9900 ?
C25 C30 . 1.386(4) ?
C25 C26 . 1.393(4) ?
C26 C27 . 1.382(4) ?
C26 H26 . 0.9500 ?
C27 C28 . 1.388(4) ?
C27 H27 . 0.9500 ?
C28 C29 . 1.387(4) ?
C28 H28 . 0.9500 ?
C29 C30 . 1.396(4) ?
C29 C31 . 1.513(4) ?
C30 H30 . 0.9500 ?
C31 N32 . 1.476(4) ?
C31 H31A . 0.9900 ?
C31 H31B . 0.9900 ?
N32 C36 . 1.331(4) ?
N32 C33 . 1.368(4) ?
C33 C34 . 1.352(4) ?
C33 H33 . 0.9500 ?
C34 N35 . 1.378(4) ?
C34 H34 . 0.9500 ?
N35 C36 . 1.325(4) ?
N35 Zn1 2_556 1.989(3) ?
C36 H36 . 0.9500 ?
N37 O39 . 1.234(3) ?
N37 O40 . 1.253(3) ?
N37 O38 . 1.260(3) ?
N41 O42 . 1.251(3) ?
N41 O44 . 1.252(3) ?
N41 O43 . 1.261(3) ?
C45 O46 . 1.404(4) ?
C45 H45A . 0.9800 ?
C45 H45B . 0.9800 ?
C45 H45C . 0.9800 ?
O46 H46 . 0.8400 ?

loop_
_geom_hbond_atom_site_label_D
_geom_hbond_atom_site_label_H
_geom_hbond_atom_site_label_A
_geom_hbond_site_symmetry_A
_geom_hbond_distance_DH
_geom_hbond_distance_HA
_geom_hbond_distance_DA
_geom_hbond_angle_DHA
O46 H46 O38 1_655 0.84 1.96 2.755(4) 157
C2 H2 O38 1_555 0.95 2.40 3.240(4) 148
C2 H2 O40 1_555 0.95 2.54 3.420(4) 154
C4 H4 O44 1_555 0.95 2.28 3.216(5) 171
C6 H6B O43 1_555 0.99 2.33 3.164(4) 141
C8 H8 O46 1_455 0.95 2.54 3.432(5) 157
C13 H13B O38 2_565 0.99 2.57 3.350(5) 136
C20 H20 O42 2_665 0.95 2.30 3.085(4) 139
C20 H20 O44 2_665 0.95 2.30 3.207(5) 160
C22 H22 O40 2_556 0.95 2.47 3.385(4) 162
C24 H24B O39 2_556 0.99 2.51 3.379(5) 147
C28 H28 O42 1_456 0.95 2.59 3.368(4) 139
C31 H31A O46 1_456 0.99 2.42 3.324(4) 151
C31 H31B O43 1_456 0.99 2.49 3.396(4) 151
C33 H33 O43 1_456 0.95 2.57 3.313(5) 135
C36 H36 O40 2_556 0.95 2.27 3.135(4) 151
C10 H10 Cg1 2_565 0.95 2.79 3.539(4) 136
C15 H15 Cg2 2_565 0.95 2.85 3.762(4) 162

loop_
_geom_torsion_atom_site_label_1
_geom_torsion_atom_site_label_2
_geom_torsion_atom_site_label_3
_geom_torsion_atom_site_label_4
_geom_torsion_site_symmetry_1
_geom_torsion_site_symmetry_2
_geom_torsion_site_symmetry_3
_geom_torsion_site_symmetry_4
_geom_torsion
_geom_torsion_publ_flag
N19 Zn1 N1 C2 . . . . -71.8(3) ?
N35 Zn1 N1 C2 2_556 . . . 47.8(3) ?
N17 Zn1 N1 C2 2_665 . . . 167.8(3) ?
N19 Zn1 N1 C5 . . . . 111.3(3) ?
N35 Zn1 N1 C5 2_556 . . . -129.0(3) ?
N17 Zn1 N1 C5 2_665 . . . -9.0(3) ?
C5 N1 C2 N3 . . . . 0.5(4) ?
Zn1 N1 C2 N3 . . . . -176.8(2) ?
N1 C2 N3 C4 . . . . 0.2(4) ?
N1 C2 N3 C6 . . . . 178.8(3) ?
C2 N3 C4 C5 . . . . -0.9(4) ?
C6 N3 C4 C5 . . . . -179.4(3) ?
N3 C4 C5 N1 . . . . 1.2(4) ?
C2 N1 C5 C4 . . . . -1.1(4) ?
Zn1 N1 C5 C4 . . . . 176.3(2) ?
C2 N3 C6 C7 . . . . 103.5(4) ?
C4 N3 C6 C7 . . . . -78.2(4) ?
N3 C6 C7 C8 . . . . -122.9(3) ?
N3 C6 C7 C12 . . . . 61.3(4) ?
C12 C7 C8 C9 . . . . 0.9(5) ?
C6 C7 C8 C9 . . . . -175.0(3) ?
C7 C8 C9 C10 . . . . -0.2(5) ?
C8 C9 C10 C11 . . . . -0.7(5) ?
C9 C10 C11 C12 . . . . 0.9(5) ?
C9 C10 C11 C13 . . . . -177.4(3) ?
C10 C11 C12 C7 . . . . -0.2(5) ?
C13 C11 C12 C7 . . . . 178.0(3) ?
C8 C7 C12 C11 . . . . -0.7(5) ?
C6 C7 C12 C11 . . . . 175.1(3) ?
C10 C11 C13 N14 . . . . -156.9(3) ?
C12 C11 C13 N14 . . . . 24.9(5) ?
C11 C13 N14 C18 . . . . -114.6(4) ?
C11 C13 N14 C15 . . . . 66.3(4) ?
C18 N14 C15 C16 . . . . 0.2(4) ?
C13 N14 C15 C16 . . . . 179.4(3) ?
N14 C15 C16 N17 . . . . 0.0(4) ?
C15 C16 N17 C18 . . . . -0.2(4) ?
C15 C16 N17 Zn1 . . . 2_665 174.8(2) ?
C16 N17 C18 N14 . . . . 0.3(3) ?
Zn1 N17 C18 N14 2_665 . . . -174.5(2) ?
C15 N14 C18 N17 . . . . -0.3(4) ?
C13 N14 C18 N17 . . . . -179.6(3) ?
N1 Zn1 N19 C20 . . . . -76.4(3) ?
N35 Zn1 N19 C20 2_556 . . . 158.8(2) ?
N17 Zn1 N19 C20 2_665 . . . 41.9(3) ?
N1 Zn1 N19 C23 . . . . 113.2(3) ?
N35 Zn1 N19 C23 2_556 . . . -11.6(3) ?
N17 Zn1 N19 C23 2_665 . . . -128.4(3) ?
C23 N19 C20 N21 . . . . 0.7(4) ?
Zn1 N19 C20 N21 . . . . -171.7(2) ?
N19 C20 N21 C22 . . . . -0.2(4) ?
N19 C20 N21 C24 . . . . 178.8(3) ?
C20 N21 C22 C23 . . . . -0.4(4) ?
C24 N21 C22 C23 . . . . -179.4(3) ?
N21 C22 C23 N19 . . . . 0.8(4) ?
C20 N19 C23 C22 . . . . -1.0(4) ?
Zn1 N19 C23 C22 . . . . 170.7(2) ?
C20 N21 C24 C25 . . . . 110.3(3) ?
C22 N21 C24 C25 . . . . -70.9(4) ?
N21 C24 C25 C30 . . . . 113.7(3) ?
N21 C24 C25 C26 . . . . -68.3(4) ?
C30 C25 C26 C27 . . . . 0.0(5) ?
C24 C25 C26 C27 . . . . -178.0(3) ?
C25 C26 C27 C28 . . . . -0.3(5) ?
C26 C27 C28 C29 . . . . 0.4(5) ?
C27 C28 C29 C30 . . . . -0.2(5) ?
C27 C28 C29 C31 . . . . -176.6(3) ?
C26 C25 C30 C29 . . . . 0.1(5) ?
C24 C25 C30 C29 . . . . 178.2(3) ?
C28 C29 C30 C25 . . . . 0.0(5) ?
C31 C29 C30 C25 . . . . 176.4(3) ?
C28 C29 C31 N32 . . . . 83.1(4) ?
C30 C29 C31 N32 . . . . -93.3(3) ?
C29 C31 N32 C36 . . . . 76.8(4) ?
C29 C31 N32 C33 . . . . -95.7(4) ?
C36 N32 C33 C34 . . . . 1.5(4) ?
C31 N32 C33 C34 . . . . 175.1(3) ?
N32 C33 C34 N35 . . . . -1.1(4) ?
C33 C34 N35 C36 . . . . 0.3(4) ?
C33 C34 N35 Zn1 . . . 2_556 -176.7(2) ?
C34 N35 C36 N32 . . . . 0.7(4) ?
Zn1 N35 C36 N32 2_556 . . . 177.6(2) ?
C33 N32 C36 N35 . . . . -1.4(4) ?
C31 N32 C36 N35 . . . . -175.1(3) ?
